data_7706718
loop_
_publ_author_name
'Wang, Jianwei'
'Li, Xinhua'
'Yuan, Caixia'
'Su, Feng'
'Wu, Yan-Bo'
'Lu, Liping'
'Zhu, Miaoli'
'Xing, Shu'
'Fu, Xueqi'

_publ_section_title
;
 Syntheses, crystal structures, and biological evaluations of new
 dinuclear platinum(ii) complexes with 1,2,4-triazole derivatives as
 bridging ligands.
;
_journal_issue 13
_journal_name_full 'Dalton transactions (Cambridge, England : 2003)'
_journal_page_first 4527
_journal_page_last 4538
_journal_paper_doi 10.1039/d0dt03285a
_journal_volume 50
_journal_year 2021
_chemical_formula_moiety 'C48 H48 Cl4 N16 O4 Pt2 S4, 4(C2 H6 O S)'
_chemical_formula_sum 'C56 H72 Cl4 N16 O8 Pt2 S8'
_chemical_formula_weight 1885.75
_space_group_crystal_system monoclinic
_space_group_IT_number 14
_space_group_name_Hall '-P 2yn'
_space_group_name_H-M_alt 'P 1 21/n 1'
_atom_sites_solution_hydrogens geom
_audit_creation_method SHELXL-2018/3
_audit_update_record
;
2021-02-20 deposited with the CCDC.	2021-03-01 downloaded from the CCDC.
;
_cell_angle_alpha 90
_cell_angle_beta 93.284(4)
_cell_angle_gamma 90
_cell_formula_units_Z 2
_cell_length_a 15.976(3)
_cell_length_b 9.5931(14)
_cell_length_c 24.265(4)
_cell_measurement_reflns_used 9139
_cell_measurement_temperature 298(2)
_cell_measurement_theta_max 26.04
_cell_measurement_theta_min 2.71
_cell_volume 3712.7(11)
_computing_cell_refinement 'Bruker SAINT'
_computing_data_collection 'Bruker APEX3'
_computing_data_reduction 'Bruker SAINT'
_computing_structure_refinement 'SHELXL-2018/3 (Sheldrick, 2018)'
_computing_structure_solution 'SHELXS-97 (Sheldrick, 2008)'
_diffrn_ambient_temperature 298(2)
_diffrn_measured_fraction_theta_full 0.996
_diffrn_measured_fraction_theta_max 0.996
_diffrn_measurement_device_type 'Bruker APEX-II CCD'
_diffrn_measurement_method '\f and \w scans'
_diffrn_radiation_type MoK\a
_diffrn_radiation_wavelength 0.71073
_diffrn_reflns_av_R_equivalents 0.1138
_diffrn_reflns_av_unetI/netI 0.1226
_diffrn_reflns_Laue_measured_fraction_full 0.996
_diffrn_reflns_Laue_measured_fraction_max 0.996
_diffrn_reflns_limit_h_max 18
_diffrn_reflns_limit_h_min -18
_diffrn_reflns_limit_k_max 11
_diffrn_reflns_limit_k_min -10
_diffrn_reflns_limit_l_max 21
_diffrn_reflns_limit_l_min -28
_diffrn_reflns_number 20207
_diffrn_reflns_point_group_measured_fraction_full 0.996
_diffrn_reflns_point_group_measured_fraction_max 0.996
_diffrn_reflns_theta_full 24.856
_diffrn_reflns_theta_max 24.856
_diffrn_reflns_theta_min 1.488
_diffrn_source 'fine-focus sealed tube'
_exptl_absorpt_coefficient_mu 4.193
_exptl_absorpt_correction_T_max 0.572
_exptl_absorpt_correction_T_min 0.488
_exptl_absorpt_correction_type multi-scan
_exptl_absorpt_process_details SADABS
_exptl_crystal_colour yellow
_exptl_crystal_density_diffrn 1.687
_exptl_crystal_description block
_exptl_crystal_F_000 1872
_exptl_crystal_size_max 0.200
_exptl_crystal_size_mid 0.150
_exptl_crystal_size_min 0.150
_refine_diff_density_max 0.881
_refine_diff_density_min -0.617
_refine_diff_density_rms 0.140
_refine_ls_extinction_method none
_refine_ls_goodness_of_fit_ref 0.980
_refine_ls_hydrogen_treatment constr
_refine_ls_matrix_type full
_refine_ls_number_parameters 438
_refine_ls_number_reflns 6413
_refine_ls_number_restraints 18
_refine_ls_restrained_S_all 0.982
_refine_ls_R_factor_all 0.1235
_refine_ls_R_factor_gt 0.0575
_refine_ls_shift/su_max 0.000
_refine_ls_shift/su_mean 0.000
_refine_ls_structure_factor_coef Fsqd
_refine_ls_weighting_details 'w=1/[\s^2^(Fo^2^)+(0.0512P)^2^] where P=(Fo^2^+2Fc^2^)/3'
_refine_ls_weighting_scheme calc
_refine_ls_wR_factor_gt 0.1116
_refine_ls_wR_factor_ref 0.1351
_reflns_Friedel_coverage 0.000
_reflns_number_gt 3695
_reflns_number_total 6413
_reflns_threshold_expression 'I > 2\s(I)'
_cod_data_source_file d0dt03285a2.cif
_cod_data_source_block ZY40-14R
_cod_depositor_comments 'Adding full bibliography for 7706716--7706718.cif.'
_cod_original_cell_volume 3712.7(10)
_cod_original_sg_symbol_H-M 'P 21/n'
_cod_database_code 7706718
_shelx_shelxl_version_number 2018/3
_shelx_space_group_comment
;
The symmetry employed for this shelxl refinement is uniquely defined
by the following loop, which should always be used as a source of
symmetry information in preference to the above space-group names.
They are only intended as comments.
;

loop_
_space_group_symop_operation_xyz
'x, y, z'
'-x+1/2, y+1/2, -z+1/2'
'-x, -y, -z'
'x-1/2, -y-1/2, z-1/2'

loop_
_atom_site_label
_atom_site_type_symbol
_atom_site_fract_x
_atom_site_fract_y
_atom_site_fract_z
_atom_site_U_iso_or_equiv
_atom_site_adp_type
_atom_site_occupancy
_atom_site_site_symmetry_order
_atom_site_calc_flag
_atom_site_refinement_flags_posn
_atom_site_refinement_flags_adp
_atom_site_refinement_flags_occupancy
_atom_site_disorder_assembly
_atom_site_disorder_group
Pt1 Pt -0.05313(3) 0.45536(5) 0.53950(2) 0.04592(16) Uani 1 1 d . . . . .
S1 S 0.15552(18) 0.6050(3) 0.52643(12) 0.0584(8) Uani 1 1 d . . . . .
N1 N 0.0412(5) 0.5014(9) 0.5960(4) 0.050(2) Uani 1 1 d . . . . .
N2 N 0.0383(6) 0.4625(11) 0.6513(4) 0.065(3) Uani 1 1 d . . . . .
N3 N 0.1625(6) 0.5481(10) 0.6375(4) 0.056(2) Uani 1 1 d . . . . .
N4 N 0.2471(6) 0.5687(12) 0.6507(4) 0.065(3) Uani 1 1 d . . . . .
C1 C 0.1160(7) 0.5503(12) 0.5873(4) 0.049(3) Uani 1 1 d . . . . .
C2 C 0.1105(8) 0.4912(12) 0.6744(5) 0.057(3) Uani 1 1 d . . . . .
C3 C 0.2810(8) 0.6722(14) 0.6281(5) 0.063(3) Uani 1 1 d . . . . .
H3 H 0.248633 0.729638 0.604522 0.075 Uiso 1 1 calc R U . . .
C4 C 0.3708(8) 0.7025(15) 0.6386(4) 0.061(3) Uani 1 1 d . . . . .
C5 C 0.4024(10) 0.8261(15) 0.6217(5) 0.073(4) Uani 1 1 d . . . . .
C6 C 0.4877(9) 0.8521(18) 0.6311(6) 0.094(5) Uani 1 1 d . . . . .
H6 H 0.510356 0.936692 0.620480 0.112 Uiso 1 1 calc R U . . .
C7 C 0.5376(10) 0.754(2) 0.6556(7) 0.106(6) Uani 1 1 d . . . . .
H7 H 0.594336 0.772137 0.662428 0.127 Uiso 1 1 calc R U . . .
C8 C 0.5074(9) 0.6305(17) 0.6703(6) 0.083(4) Uani 1 1 d . . . . .
C9 C 0.4239(9) 0.6017(16) 0.6629(5) 0.083(4) Uani 1 1 d . . . . .
H9 H 0.402689 0.516489 0.673947 0.099 Uiso 1 1 calc R U . . .
C10 C 0.1362(9) 0.4692(17) 0.7339(5) 0.096(5) Uani 1 1 d . . . . .
H10A H 0.191691 0.427834 0.736986 0.115 Uiso 1 1 calc R U . . .
H10B H 0.097586 0.404814 0.749962 0.115 Uiso 1 1 calc R U . . .
C11 C 0.1372(12) 0.607(2) 0.7663(6) 0.125(7) Uani 1 1 d . . . . .
H11A H 0.157865 0.589449 0.804042 0.150 Uiso 1 1 calc R U . . .
H11B H 0.175764 0.671122 0.750052 0.150 Uiso 1 1 calc R U . . .
C12 C 0.0530(15) 0.675(2) 0.7670(8) 0.173(9) Uani 1 1 d . . . . .
H12A H 0.031482 0.690797 0.729827 0.259 Uiso 1 1 calc R U . . .
H12B H 0.058076 0.762001 0.786291 0.259 Uiso 1 1 calc R U . . .
H12C H 0.015398 0.614805 0.785430 0.259 Uiso 1 1 calc R U . . .
Cl1 Cl 0.5748(3) 0.5103(5) 0.7016(3) 0.154(2) Uani 1 1 d . . . . .
O1 O 0.3473(6) 0.9215(10) 0.5992(4) 0.100(3) Uani 1 1 d . . . . .
H1 H 0.372782 0.991657 0.590662 0.150 Uiso 1 1 calc R U . . .
S2 S 0.1093(2) 0.3279(3) 0.45125(12) 0.0599(8) Uani 1 1 d . . . . .
N5 N 0.0028(5) 0.2646(9) 0.5342(3) 0.047(2) Uani 1 1 d . . . . .
N6 N -0.0083(6) 0.1653(10) 0.5730(4) 0.055(3) Uani 1 1 d . . . . .
N7 N 0.0930(5) 0.1051(10) 0.5193(3) 0.051(2) Uani 1 1 d . . . . .
N8 N 0.1601(6) 0.0243(11) 0.5052(4) 0.065(3) Uani 1 1 d . . . . .
Cl2 Cl 0.4007(3) -0.3563(5) 0.48663(19) 0.1234(16) Uani 1 1 d . . . . .
O2 O 0.2283(6) 0.0720(9) 0.3510(4) 0.097(3) Uani 1 1 d . . . . .
H2 H 0.247800 0.077406 0.320495 0.145 Uiso 1 1 calc R U . . .
C13 C 0.0656(7) 0.2338(12) 0.5020(4) 0.049(3) Uani 1 1 d . . . . .
C14 C 0.0480(8) 0.0684(13) 0.5647(5) 0.062(3) Uani 1 1 d . . . . .
C15 C 0.1760(8) 0.0262(13) 0.4541(5) 0.063(3) Uani 1 1 d . . . . .
H15 H 0.142938 0.079031 0.429239 0.076 Uiso 1 1 calc R U . . .
C16 C 0.2460(8) -0.0543(13) 0.4350(5) 0.061(3) Uani 1 1 d . . . . .
C17 C 0.2700(9) -0.0283(14) 0.3813(5) 0.070(4) Uani 1 1 d . . . . .
C18 C 0.3372(8) -0.1052(16) 0.3617(6) 0.079(4) Uani 1 1 d . . . . .
H18 H 0.354939 -0.087008 0.326562 0.095 Uiso 1 1 calc R U . . .
C19 C 0.3769(9) -0.2058(16) 0.3932(6) 0.091(5) Uani 1 1 d . . . . .
H19 H 0.420408 -0.257537 0.379616 0.109 Uiso 1 1 calc R U . . .
C20 C 0.3500(8) -0.2295(14) 0.4472(6) 0.072(4) Uani 1 1 d . . . . .
C21 C 0.2888(8) -0.1535(14) 0.4661(5) 0.070(4) Uani 1 1 d . . . . .
H21 H 0.274133 -0.168008 0.502208 0.084 Uiso 1 1 calc R U . . .
C22 C 0.0637(8) -0.0586(12) 0.5998(5) 0.069(4) Uani 1 1 d . . . . .
H22A H 0.011251 -0.085689 0.615049 0.083 Uiso 1 1 calc R U . . .
H22B H 0.080447 -0.134050 0.576207 0.083 Uiso 1 1 calc R U . . .
C23 C 0.1269(11) -0.0439(17) 0.6451(7) 0.120(6) Uani 1 1 d . U . . .
H23A H 0.129866 -0.130832 0.665544 0.144 Uiso 1 1 calc R U . . .
H23B H 0.180873 -0.029834 0.629597 0.144 Uiso 1 1 calc R U . . .
C24 C 0.1134(14) 0.069(2) 0.6837(7) 0.176(10) Uani 1 1 d . . . . .
H24A H 0.125636 0.156257 0.666753 0.263 Uiso 1 1 calc R U . . .
H24B H 0.149570 0.056248 0.716269 0.263 Uiso 1 1 calc R U . . .
H24C H 0.056013 0.067990 0.693486 0.263 Uiso 1 1 calc R U . . .
O3 O 0.4221(7) 0.1566(12) 0.5837(5) 0.139(4) Uani 1 1 d . U . . .
S3 S 0.3843(4) 0.2848(5) 0.5594(2) 0.1236(17) Uani 1 1 d . . . . .
C25 C 0.2786(11) 0.273(2) 0.5749(8) 0.154(8) Uani 1 1 d . . . . .
H25A H 0.259707 0.178448 0.569712 0.231 Uiso 1 1 calc R U . . .
H25B H 0.245524 0.333409 0.550904 0.231 Uiso 1 1 calc R U . . .
H25C H 0.272771 0.299886 0.612575 0.231 Uiso 1 1 calc R U . . .
C26 C 0.3687(13) 0.248(2) 0.4896(8) 0.174(8) Uani 1 1 d . U . . .
H26A H 0.421682 0.247143 0.472868 0.261 Uiso 1 1 calc R U . . .
H26B H 0.333008 0.317294 0.472268 0.261 Uiso 1 1 calc R U . . .
H26C H 0.342717 0.157763 0.485099 0.261 Uiso 1 1 calc R U . . .
O4 O 0.2878(10) 0.1127(15) 0.2567(5) 0.166(6) Uani 1 1 d . . . . .
S4 S 0.3465(7) 0.0825(10) 0.2218(3) 0.107(5) Uani 0.564(17) 1 d . . P A 1
S4A S 0.2817(8) 0.1157(13) 0.2027(5) 0.096(5) Uani 0.436(17) 1 d . . P A 2
C27 C 0.3107(16) -0.044(2) 0.1783(9) 0.222(13) Uani 1 1 d . . . . .
H27A H 0.352909 -0.065796 0.153046 0.333 Uiso 1 1 calc R U . A 1
H27B H 0.297885 -0.125426 0.199034 0.333 Uiso 1 1 calc R U . A 1
H27C H 0.261018 -0.011862 0.158008 0.333 Uiso 1 1 calc R U . A 1
C28 C 0.3619(11) 0.212(2) 0.1759(7) 0.149(8) Uani 1 1 d . . . . .
H28A H 0.404697 0.184869 0.151928 0.224 Uiso 1 1 calc R U . A 1
H28B H 0.310640 0.229731 0.154471 0.224 Uiso 1 1 calc R U . A 1
H28C H 0.379076 0.295334 0.195494 0.224 Uiso 1 1 calc R U . A 1

loop_
_atom_site_aniso_label
_atom_site_aniso_U_11
_atom_site_aniso_U_22
_atom_site_aniso_U_33
_atom_site_aniso_U_23
_atom_site_aniso_U_13
_atom_site_aniso_U_12
Pt1 0.0415(3) 0.0604(3) 0.0363(2) 0.0005(2) 0.00651(16) 0.0011(3)
S1 0.0498(19) 0.080(2) 0.0454(18) 0.0039(15) 0.0032(14) -0.0050(16)
N1 0.041(6) 0.053(6) 0.056(6) 0.008(4) 0.010(4) 0.001(4)
N2 0.050(6) 0.095(8) 0.053(6) 0.010(6) 0.014(5) -0.016(6)
N3 0.050(6) 0.070(7) 0.045(6) -0.001(5) -0.005(5) -0.009(6)
N4 0.043(6) 0.097(9) 0.053(6) -0.008(6) -0.014(5) -0.010(6)
C1 0.045(7) 0.060(7) 0.040(6) -0.004(6) -0.008(5) -0.008(6)
C2 0.057(8) 0.068(9) 0.046(7) 0.002(6) -0.002(6) -0.009(6)
C3 0.063(9) 0.071(10) 0.053(8) 0.001(7) -0.006(7) 0.002(7)
C4 0.059(9) 0.085(10) 0.037(7) -0.004(6) 0.002(6) -0.001(8)
C5 0.084(11) 0.076(11) 0.060(9) 0.012(7) 0.006(8) -0.002(9)
C6 0.059(10) 0.121(14) 0.100(12) -0.030(10) 0.001(9) -0.025(10)
C7 0.056(11) 0.138(17) 0.120(14) 0.001(12) -0.016(10) -0.001(11)
C8 0.051(9) 0.078(11) 0.120(12) -0.009(9) -0.004(8) -0.005(8)
C9 0.072(11) 0.090(11) 0.084(10) -0.003(8) -0.003(8) 0.000(9)
C10 0.099(11) 0.147(15) 0.042(8) 0.009(9) 0.011(7) -0.023(11)
C11 0.151(19) 0.17(2) 0.049(10) -0.008(11) -0.007(10) -0.010(15)
C12 0.23(3) 0.15(2) 0.146(19) -0.041(15) 0.060(18) 0.022(19)
Cl1 0.083(3) 0.127(4) 0.248(6) -0.001(4) -0.045(4) 0.025(3)
O1 0.076(7) 0.111(9) 0.110(8) 0.024(6) -0.014(6) -0.010(6)
S2 0.059(2) 0.066(2) 0.0565(19) 0.0075(15) 0.0227(15) 0.0062(17)
N5 0.051(6) 0.065(7) 0.026(5) 0.013(4) -0.003(4) 0.003(5)
N6 0.058(7) 0.058(7) 0.050(6) -0.014(5) 0.015(5) 0.001(5)
N7 0.040(6) 0.063(7) 0.050(6) 0.007(5) 0.014(4) 0.012(5)
N8 0.071(7) 0.075(8) 0.051(6) -0.009(5) 0.011(5) 0.016(6)
Cl2 0.103(3) 0.121(4) 0.148(4) 0.032(3) 0.025(3) 0.045(3)
O2 0.123(9) 0.103(8) 0.067(6) 0.018(5) 0.025(6) 0.040(7)
C13 0.038(7) 0.065(8) 0.044(7) 0.010(6) 0.009(5) 0.009(6)
C14 0.057(8) 0.074(10) 0.056(8) 0.002(7) 0.012(6) 0.000(7)
C15 0.058(8) 0.070(9) 0.063(9) 0.001(7) 0.013(6) 0.002(7)
C16 0.058(8) 0.061(9) 0.064(8) -0.017(7) 0.014(6) -0.002(7)
C17 0.079(10) 0.069(9) 0.064(9) -0.015(8) 0.015(7) 0.012(8)
C18 0.059(9) 0.103(12) 0.080(10) -0.013(9) 0.030(7) 0.008(8)
C19 0.077(11) 0.098(12) 0.098(12) -0.022(10) 0.010(9) 0.025(9)
C20 0.066(10) 0.074(10) 0.079(10) 0.002(8) 0.022(8) 0.014(8)
C21 0.066(9) 0.071(10) 0.074(9) 0.005(8) 0.014(7) 0.000(8)
C22 0.078(9) 0.064(9) 0.065(8) 0.020(7) 0.001(7) 0.012(7)
C23 0.136(10) 0.113(9) 0.110(9) 0.007(8) -0.002(8) 0.014(8)
C24 0.24(2) 0.21(2) 0.080(13) -0.010(13) -0.045(14) 0.080(19)
O3 0.100(8) 0.124(9) 0.189(10) 0.061(8) -0.017(8) -0.001(7)
S3 0.128(4) 0.110(4) 0.130(4) 0.022(3) -0.021(3) -0.025(3)
C25 0.129(18) 0.151(18) 0.18(2) 0.007(15) -0.029(15) -0.008(14)
C26 0.170(15) 0.201(16) 0.151(14) -0.044(13) 0.009(12) -0.035(13)
O4 0.224(16) 0.209(14) 0.072(9) 0.002(8) 0.069(9) -0.038(12)
S4 0.090(9) 0.169(10) 0.064(5) 0.002(5) 0.022(5) 0.018(6)
S4A 0.063(9) 0.142(10) 0.084(8) 0.013(6) 0.013(6) 0.008(6)
C27 0.23(3) 0.24(3) 0.20(2) -0.15(2) 0.09(2) -0.06(2)
C28 0.139(17) 0.19(2) 0.123(14) 0.067(14) 0.081(12) 0.057(15)

loop_
_atom_type_symbol
_atom_type_description
_atom_type_scat_dispersion_real
_atom_type_scat_dispersion_imag
_atom_type_scat_source
C C 0.0033 0.0016 'International Tables Vol C Tables 4.2.6.8 and 6.1.1.4'
H H 0.0000 0.0000 'International Tables Vol C Tables 4.2.6.8 and 6.1.1.4'
N N 0.0061 0.0033 'International Tables Vol C Tables 4.2.6.8 and 6.1.1.4'
O O 0.0106 0.0060 'International Tables Vol C Tables 4.2.6.8 and 6.1.1.4'
S S 0.1246 0.1234 'International Tables Vol C Tables 4.2.6.8 and 6.1.1.4'
Pt Pt -1.7033 8.3905 'International Tables Vol C Tables 4.2.6.8 and 6.1.1.4'
Cl Cl 0.1484 0.1585 'International Tables Vol C Tables 4.2.6.8 and 6.1.1.4'

loop_
_geom_angle_atom_site_label_1
_geom_angle_atom_site_label_2
_geom_angle_atom_site_label_3
_geom_angle
_geom_angle_site_symmetry_1
_geom_angle_site_symmetry_3
_geom_angle_publ_flag
N1 Pt1 N5 85.8(3) . . ?
N1 Pt1 S2 90.9(2) . 3_566 ?
N5 Pt1 S2 176.7(2) . 3_566 ?
N1 Pt1 S1 177.1(3) . 3_566 ?
N5 Pt1 S1 91.5(2) . 3_566 ?
S2 Pt1 S1 91.71(12) 3_566 3_566 ?
N1 Pt1 Pt1 86.5(3) . 3_566 ?
N5 Pt1 Pt1 86.9(2) . 3_566 ?
S2 Pt1 Pt1 92.67(8) 3_566 3_566 ?
S1 Pt1 Pt1 92.07(8) 3_566 3_566 ?
C1 S1 Pt1 103.8(4) . 3_566 ?
C1 N1 N2 109.3(8) . . ?
C1 N1 Pt1 128.1(7) . . ?
N2 N1 Pt1 121.9(7) . . ?
C2 N2 N1 106.5(9) . . ?
C2 N3 N4 121.8(9) . . ?
C2 N3 C1 105.4(9) . . ?
N4 N3 C1 131.7(9) . . ?
C3 N4 N3 116.5(10) . . ?
N1 C1 N3 107.4(9) . . ?
N1 C1 S1 129.0(8) . . ?
N3 C1 S1 123.6(8) . . ?
N2 C2 N3 111.4(10) . . ?
N2 C2 C10 125.6(12) . . ?
N3 C2 C10 123.0(10) . . ?
N4 C3 C4 121.0(12) . . ?
N4 C3 H3 119.5 . . ?
C4 C3 H3 119.5 . . ?
C5 C4 C9 120.3(13) . . ?
C5 C4 C3 119.7(13) . . ?
C9 C4 C3 119.9(13) . . ?
C4 C5 O1 117.6(13) . . ?
C4 C5 C6 119.0(14) . . ?
O1 C5 C6 123.4(14) . . ?
C7 C6 C5 119.5(16) . . ?
C7 C6 H6 120.3 . . ?
C5 C6 H6 120.3 . . ?
C8 C7 C6 121.7(15) . . ?
C8 C7 H7 119.1 . . ?
C6 C7 H7 119.1 . . ?
C7 C8 C9 120.7(15) . . ?
C7 C8 Cl1 119.0(12) . . ?
C9 C8 Cl1 120.3(13) . . ?
C8 C9 C4 118.8(14) . . ?
C8 C9 H9 120.6 . . ?
C4 C9 H9 120.6 . . ?
C2 C10 C11 111.5(12) . . ?
C2 C10 H10A 109.3 . . ?
C11 C10 H10A 109.3 . . ?
C2 C10 H10B 109.3 . . ?
C11 C10 H10B 109.3 . . ?
H10A C10 H10B 108.0 . . ?
C12 C11 C10 113.4(15) . . ?
C12 C11 H11A 108.9 . . ?
C10 C11 H11A 108.9 . . ?
C12 C11 H11B 108.9 . . ?
C10 C11 H11B 108.9 . . ?
H11A C11 H11B 107.7 . . ?
C11 C12 H12A 109.5 . . ?
C11 C12 H12B 109.5 . . ?
H12A C12 H12B 109.5 . . ?
C11 C12 H12C 109.5 . . ?
H12A C12 H12C 109.5 . . ?
H12B C12 H12C 109.5 . . ?
C5 O1 H1 109.5 . . ?
C13 S2 Pt1 103.4(4) . 3_566 ?
C13 N5 N6 112.5(9) . . ?
C13 N5 Pt1 125.4(8) . . ?
N6 N5 Pt1 120.6(7) . . ?
C14 N6 N5 105.7(9) . . ?
C13 N7 N8 132.1(10) . . ?
C13 N7 C14 107.4(9) . . ?
N8 N7 C14 119.7(10) . . ?
C15 N8 N7 115.6(10) . . ?
C17 O2 H2 109.5 . . ?
N5 C13 N7 105.0(9) . . ?
N5 C13 S2 130.9(9) . . ?
N7 C13 S2 124.1(8) . . ?
N6 C14 N7 109.3(10) . . ?
N6 C14 C22 125.5(11) . . ?
N7 C14 C22 125.2(11) . . ?
N8 C15 C16 120.0(12) . . ?
N8 C15 H15 120.0 . . ?
C16 C15 H15 120.0 . . ?
C21 C16 C17 118.7(12) . . ?
C21 C16 C15 124.1(12) . . ?
C17 C16 C15 117.3(12) . . ?
O2 C17 C16 118.5(12) . . ?
O2 C17 C18 123.1(13) . . ?
C16 C17 C18 118.4(13) . . ?
C19 C18 C17 121.3(14) . . ?
C19 C18 H18 119.3 . . ?
C17 C18 H18 119.3 . . ?
C18 C19 C20 118.3(13) . . ?
C18 C19 H19 120.8 . . ?
C20 C19 H19 120.8 . . ?
C21 C20 C19 120.0(13) . . ?
C21 C20 Cl2 122.1(11) . . ?
C19 C20 Cl2 117.9(11) . . ?
C20 C21 C16 123.2(13) . . ?
C20 C21 H21 118.4 . . ?
C16 C21 H21 118.4 . . ?
C23 C22 C14 115.9(12) . . ?
C23 C22 H22A 108.3 . . ?
C14 C22 H22A 108.3 . . ?
C23 C22 H22B 108.3 . . ?
C14 C22 H22B 108.3 . . ?
H22A C22 H22B 107.4 . . ?
C24 C23 C22 115.8(15) . . ?
C24 C23 H23A 108.3 . . ?
C22 C23 H23A 108.3 . . ?
C24 C23 H23B 108.3 . . ?
C22 C23 H23B 108.3 . . ?
H23A C23 H23B 107.4 . . ?
C23 C24 H24A 109.5 . . ?
C23 C24 H24B 109.5 . . ?
H24A C24 H24B 109.5 . . ?
C23 C24 H24C 109.5 . . ?
H24A C24 H24C 109.5 . . ?
H24B C24 H24C 109.5 . . ?
O3 S3 C26 104.5(10) . . ?
O3 S3 C25 103.7(8) . . ?
C26 S3 C25 96.3(9) . . ?
S3 C25 H25A 109.5 . . ?
S3 C25 H25B 109.5 . . ?
H25A C25 H25B 109.5 . . ?
S3 C25 H25C 109.5 . . ?
H25A C25 H25C 109.5 . . ?
H25B C25 H25C 109.5 . . ?
S3 C26 H26A 109.5 . . ?
S3 C26 H26B 109.5 . . ?
H26A C26 H26B 109.5 . . ?
S3 C26 H26C 109.5 . . ?
H26A C26 H26C 109.5 . . ?
H26B C26 H26C 109.5 . . ?
O4 S4 C27 109.2(12) . . ?
O4 S4 C28 113.1(11) . . ?
C27 S4 C28 99.9(12) . . ?
O4 S4A C27 108.7(13) . . ?
O4 S4A C28 111.9(12) . . ?
C27 S4A C28 97.2(12) . . ?
S4 C27 H27A 109.5 . . ?
S4 C27 H27B 109.5 . . ?
H27A C27 H27B 109.5 . . ?
S4 C27 H27C 109.5 . . ?
H27A C27 H27C 109.5 . . ?
H27B C27 H27C 109.5 . . ?
S4 C28 H28A 109.5 . . ?
S4 C28 H28B 109.5 . . ?
H28A C28 H28B 109.5 . . ?
S4 C28 H28C 109.5 . . ?
H28A C28 H28C 109.5 . . ?
H28B C28 H28C 109.5 . . ?

loop_
_geom_bond_atom_site_label_1
_geom_bond_atom_site_label_2
_geom_bond_distance
_geom_bond_site_symmetry_2
_geom_bond_publ_flag
Pt1 N1 2.027(9) . ?
Pt1 N5 2.044(9) . ?
Pt1 S2 2.281(3) 3_566 ?
Pt1 S1 2.296(3) 3_566 ?
Pt1 Pt1 2.7684(9) 3_566 ?
S1 C1 1.721(11) . ?
N1 C1 1.313(12) . ?
N1 N2 1.396(11) . ?
N2 C2 1.282(13) . ?
N3 C2 1.369(14) . ?
N3 N4 1.386(12) . ?
N3 C1 1.390(11) . ?
N4 C3 1.270(14) . ?
C2 C10 1.495(15) . ?
C3 C4 1.471(16) . ?
C3 H3 0.9300 . ?
C4 C5 1.361(16) . ?
C4 C9 1.394(16) . ?
C5 O1 1.363(14) . ?
C5 C6 1.391(17) . ?
C6 C7 1.352(19) . ?
C6 H6 0.9300 . ?
C7 C8 1.330(19) . ?
C7 H7 0.9300 . ?
C8 C9 1.365(17) . ?
C8 Cl1 1.724(15) . ?
C9 H9 0.9300 . ?
C10 C11 1.54(2) . ?
C10 H10A 0.9700 . ?
C10 H10B 0.9700 . ?
C11 C12 1.49(2) . ?
C11 H11A 0.9700 . ?
C11 H11B 0.9700 . ?
C12 H12A 0.9600 . ?
C12 H12B 0.9600 . ?
C12 H12C 0.9600 . ?
O1 H1 0.8200 . ?
S2 C13 1.709(11) . ?
N5 C13 1.338(12) . ?
N5 N6 1.359(11) . ?
N6 C14 1.317(13) . ?
N7 C13 1.367(13) . ?
N7 N8 1.381(12) . ?
N7 C14 1.396(14) . ?
N8 C15 1.280(13) . ?
Cl2 C20 1.720(13) . ?
O2 C17 1.362(14) . ?
O2 H2 0.8200 . ?
C14 C22 1.499(15) . ?
C15 C16 1.456(16) . ?
C15 H15 0.9300 . ?
C16 C21 1.373(15) . ?
C16 C17 1.402(16) . ?
C17 C18 1.408(16) . ?
C18 C19 1.364(17) . ?
C18 H18 0.9300 . ?
C19 C20 1.422(18) . ?
C19 H19 0.9300 . ?
C20 C21 1.321(16) . ?
C21 H21 0.9300 . ?
C22 C23 1.457(17) . ?
C22 H22A 0.9700 . ?
C22 H22B 0.9700 . ?
C23 C24 1.45(2) . ?
C23 H23A 0.9700 . ?
C23 H23B 0.9700 . ?
C24 H24A 0.9600 . ?
C24 H24B 0.9600 . ?
C24 H24C 0.9600 . ?
O3 S3 1.477(10) . ?
S3 C26 1.735(18) . ?
S3 C25 1.754(19) . ?
C25 H25A 0.9600 . ?
C25 H25B 0.9600 . ?
C25 H25C 0.9600 . ?
C26 H26A 0.9600 . ?
C26 H26B 0.9600 . ?
C26 H26C 0.9600 . ?
O4 S4A 1.308(14) . ?
O4 S4 1.331(14) . ?
S4 C27 1.685(19) . ?
S4 C28 1.696(17) . ?
S4A C27 1.71(2) . ?
S4A C28 1.737(19) . ?
C27 H27A 0.9600 . ?
C27 H27B 0.9600 . ?
C27 H27C 0.9600 . ?
C28 H28A 0.9600 . ?
C28 H28B 0.9600 . ?
C28 H28C 0.9600 . ?

loop_
_geom_hbond_atom_site_label_D
_geom_hbond_atom_site_label_H
_geom_hbond_atom_site_label_A
_geom_hbond_distance_DH
_geom_hbond_distance_HA
_geom_hbond_distance_DA
_geom_hbond_angle_DHA
_geom_hbond_site_symmetry_A
_geom_hbond_publ_flag
O1 H1 O3 0.82 1.78 2.591(14) 169.5 1_565 yes
O2 H2 O4 0.82 1.74 2.556(14) 172.4 . yes

loop_
_geom_torsion_atom_site_label_1
_geom_torsion_atom_site_label_2
_geom_torsion_atom_site_label_3
_geom_torsion_atom_site_label_4
_geom_torsion
_geom_torsion_site_symmetry_1
_geom_torsion_site_symmetry_2
_geom_torsion_site_symmetry_3
_geom_torsion_site_symmetry_4
_geom_torsion_publ_flag
C1 N1 N2 C2 1.2(13) . . . . ?
Pt1 N1 N2 C2 172.3(8) . . . . ?
C2 N3 N4 C3 -148.5(12) . . . . ?
C1 N3 N4 C3 45.5(17) . . . . ?
N2 N1 C1 N3 -1.9(12) . . . . ?
Pt1 N1 C1 N3 -172.3(7) . . . . ?
N2 N1 C1 S1 176.6(9) . . . . ?
Pt1 N1 C1 S1 6.1(16) . . . . ?
C2 N3 C1 N1 1.9(12) . . . . ?
N4 N3 C1 N1 169.5(11) . . . . ?
C2 N3 C1 S1 -176.7(9) . . . . ?
N4 N3 C1 S1 -9.0(18) . . . . ?
Pt1 S1 C1 N1 -7.7(12) 3_566 . . . ?
Pt1 S1 C1 N3 170.5(9) 3_566 . . . ?
N1 N2 C2 N3 0.1(14) . . . . ?
N1 N2 C2 C10 179.1(12) . . . . ?
N4 N3 C2 N2 -170.4(10) . . . . ?
C1 N3 C2 N2 -1.2(14) . . . . ?
N4 N3 C2 C10 10.6(18) . . . . ?
C1 N3 C2 C10 179.8(12) . . . . ?
N3 N4 C3 C4 -179.1(10) . . . . ?
N4 C3 C4 C5 -168.7(12) . . . . ?
N4 C3 C4 C9 14.8(18) . . . . ?
C9 C4 C5 O1 -178.7(12) . . . . ?
C3 C4 C5 O1 4.8(18) . . . . ?
C9 C4 C5 C6 -2.3(19) . . . . ?
C3 C4 C5 C6 -178.8(12) . . . . ?
C4 C5 C6 C7 1(2) . . . . ?
O1 C5 C6 C7 177.4(14) . . . . ?
C5 C6 C7 C8 1(3) . . . . ?
C6 C7 C8 C9 -3(3) . . . . ?
C6 C7 C8 Cl1 -179.9(13) . . . . ?
C7 C8 C9 C4 1(2) . . . . ?
Cl1 C8 C9 C4 178.6(10) . . . . ?
C5 C4 C9 C8 1(2) . . . . ?
C3 C4 C9 C8 177.6(12) . . . . ?
N2 C2 C10 C11 -103.5(16) . . . . ?
N3 C2 C10 C11 75.4(17) . . . . ?
C2 C10 C11 C12 63(2) . . . . ?
C13 N5 N6 C14 -0.8(12) . . . . ?
Pt1 N5 N6 C14 -167.4(7) . . . . ?
C13 N7 N8 C15 -38.8(18) . . . . ?
C14 N7 N8 C15 152.5(11) . . . . ?
N6 N5 C13 N7 3.1(12) . . . . ?
Pt1 N5 C13 N7 168.9(6) . . . . ?
N6 N5 C13 S2 -174.7(8) . . . . ?
Pt1 N5 C13 S2 -8.9(15) . . . . ?
N8 N7 C13 N5 -173.8(10) . . . . ?
C14 N7 C13 N5 -4.1(12) . . . . ?
N8 N7 C13 S2 4.2(17) . . . . ?
C14 N7 C13 S2 173.9(8) . . . . ?
Pt1 S2 C13 N5 10.8(11) 3_566 . . . ?
Pt1 S2 C13 N7 -166.7(9) 3_566 . . . ?
N5 N6 C14 N7 -1.8(12) . . . . ?
N5 N6 C14 C22 175.9(11) . . . . ?
C13 N7 C14 N6 3.8(13) . . . . ?
N8 N7 C14 N6 175.0(9) . . . . ?
C13 N7 C14 C22 -174.0(11) . . . . ?
N8 N7 C14 C22 -2.7(17) . . . . ?
N7 N8 C15 C16 179.3(10) . . . . ?
N8 C15 C16 C21 12.0(19) . . . . ?
N8 C15 C16 C17 -168.4(12) . . . . ?
C21 C16 C17 O2 -178.9(11) . . . . ?
C15 C16 C17 O2 1.5(18) . . . . ?
C21 C16 C17 C18 -0.1(19) . . . . ?
C15 C16 C17 C18 -179.7(11) . . . . ?
O2 C17 C18 C19 -179.3(13) . . . . ?
C16 C17 C18 C19 2(2) . . . . ?
C17 C18 C19 C20 -1(2) . . . . ?
C18 C19 C20 C21 -1(2) . . . . ?
C18 C19 C20 Cl2 -179.8(11) . . . . ?
C19 C20 C21 C16 3(2) . . . . ?
Cl2 C20 C21 C16 -178.3(10) . . . . ?
C17 C16 C21 C20 -2(2) . . . . ?
C15 C16 C21 C20 177.2(13) . . . . ?
N6 C14 C22 C23 -91.0(16) . . . . ?
N7 C14 C22 C23 86.4(16) . . . . ?
C14 C22 C23 C24 56(2) . . . . ?
